data_4505497
loop_
_publ_author_name
'Liu, Ming-guan'
'Zhang, Peng-peng'
'Peng, Jun'
'Meng, Hua-xin'
'Wang, Xiang'
'Zhu, Min'
'Wang, Dan-dan'
'Meng, Cui-li'
'Alimaje, Kundawlet'

_publ_section_title
;
 Organic--Inorganic Hybrids Constructed from Mixed-Valence Multinuclear
 Copper Complexes and Templated by Keggin Polyoxometalates
;
_journal_issue 3
_journal_name_full 'Crystal Growth &amp; Design'
_journal_page_first 1273
_journal_paper_doi 10.1021/cg2012809
_journal_volume 12
_journal_year 2012
_chemical_formula_sum 'C48 H32 Cl3 Cu12 N40 O40 P W12'
_chemical_formula_weight 4915.14
_chemical_name_systematic
; 
 ? 
;
_space_group_IT_number 5
_symmetry_cell_setting monoclinic
_symmetry_space_group_name_Hall 'C 2y'
_symmetry_space_group_name_H-M 'C 1 2 1'
_atom_sites_solution_hydrogens geom
_atom_sites_solution_primary direct
_atom_sites_solution_secondary difmap
_audit_creation_method SHELXL-97
_cell_angle_alpha 90.0000(13)
_cell_angle_beta 105.0960(14)
_cell_angle_gamma 90.0000(13)
_cell_formula_units_Z 2
_cell_length_a 24.0010(12)
_cell_length_b 17.4550(18)
_cell_length_c 11.676(3)
_cell_measurement_reflns_used 25
_cell_measurement_temperature 293(2)
_cell_measurement_theta_max 15
_cell_measurement_theta_min 7.5
_cell_volume 4722.7(13)
_computing_cell_refinement 'Bruker XSCANS'
_computing_data_collection 'Bruker XSCANS'
_computing_data_reduction 'Bruker SHELXTL'
_computing_molecular_graphics 'Bruker SHELXTL'
_computing_publication_material 'Bruker SHELXTL'
_computing_structure_refinement 'SHELXL-97 (Sheldrick, 1997)'
_computing_structure_solution 'SHELXS-97 (Sheldrick, 1990)'
_diffrn_ambient_temperature 293(2)
_diffrn_measured_fraction_theta_full 0.997
_diffrn_measured_fraction_theta_max 0.995
_diffrn_measurement_device_type 'CCD area detector'
_diffrn_measurement_method 'omega scans'
_diffrn_radiation_monochromator graphite
_diffrn_radiation_source 'fine-focus sealed tube'
_diffrn_radiation_type MoK\a
_diffrn_radiation_wavelength 0.71069
_diffrn_reflns_av_R_equivalents 0.0332
_diffrn_reflns_av_sigmaI/netI 0.0564
_diffrn_reflns_limit_h_max 29
_diffrn_reflns_limit_h_min -19
_diffrn_reflns_limit_k_max 21
_diffrn_reflns_limit_k_min -20
_diffrn_reflns_limit_l_max 14
_diffrn_reflns_limit_l_min -14
_diffrn_reflns_number 12687
_diffrn_reflns_theta_full 25.00
_diffrn_reflns_theta_max 25.75
_diffrn_reflns_theta_min 1.46
_diffrn_standards_decay_% none
_diffrn_standards_interval_count 150
_diffrn_standards_number 0
_exptl_absorpt_coefficient_mu 17.382
_exptl_absorpt_correction_T_max 0.124
_exptl_absorpt_correction_T_min 0.101
_exptl_absorpt_correction_type multi-scan
_exptl_absorpt_process_details '(SADABS; Bruker, 2000)'
_exptl_crystal_colour 'dark red'
_exptl_crystal_density_diffrn 3.456
_exptl_crystal_density_method 'not measured'
_exptl_crystal_description block
_exptl_crystal_F_000 4444.0
_exptl_crystal_size_max 0.14
_exptl_crystal_size_mid 0.12
_exptl_crystal_size_min 0.12
_refine_diff_density_max 2.224
_refine_diff_density_min -2.391
_refine_diff_density_rms 0.320
_refine_ls_abs_structure_details 'Flack H D (1983), Acta Cryst. A39, 876-881'
_refine_ls_abs_structure_Flack 0.47(10)
_refine_ls_extinction_method none
_refine_ls_goodness_of_fit_ref 0.992
_refine_ls_hydrogen_treatment constr
_refine_ls_matrix_type full
_refine_ls_number_parameters 656
_refine_ls_number_reflns 8623
_refine_ls_number_restraints 153
_refine_ls_restrained_S_all 4.853
_refine_ls_R_factor_all 0.0578
_refine_ls_R_factor_gt 0.0453
_refine_ls_shift/su_max 0.083
_refine_ls_shift/su_mean 0.006
_refine_ls_structure_factor_coef Fsqd
_refine_ls_weighting_details 'calc w=1/[\s^2^(Fo^2^)+(0.1000P)^2^+0.0000P] where P=(Fo^2^+2Fc^2^)/3'
_refine_ls_weighting_scheme calc
_refine_ls_wR_factor_gt 0.1336
_refine_ls_wR_factor_ref 0.1463
_reflns_number_gt 7052
_reflns_number_total 4686
_reflns_threshold_expression >2sigma(I)
_cod_data_source_file cg2012809_si_004.cif
_cod_data_source_block pp
_cod_depositor_comments
;
The following automatic conversions were performed:

'_symmetry_cell_setting' value 'Monoclinic' changed to 'monoclinic'
according to /home/saulius/struct/CIF-dictionaries/cif_core.dic
dictionary named 'cif_core.dic' version 2.4.1 from 2010-06-29.

Automatic conversion script
Id: cif_fix_values 1715 2011-07-08 13:25:40Z adriana 
;
_cod_original_cell_volume 4722.7(11)
_cod_original_sg_symbol_H-M 'C2   '
_cod_database_code 4505497

loop_
_symmetry_equiv_pos_as_xyz
'x, y, z'
'-x, y, -z'
'x+1/2, y+1/2, z'
'-x+1/2, y+1/2, -z'

loop_
_atom_site_label
_atom_site_type_symbol
_atom_site_fract_x
_atom_site_fract_y
_atom_site_fract_z
_atom_site_U_iso_or_equiv
_atom_site_adp_type
_atom_site_occupancy
_atom_site_symmetry_multiplicity
_atom_site_calc_flag
_atom_site_refinement_flags
W1 W 0.0000 -0.3827(5) 0.0000 0.023(2) Uani 1 2 d S
W2 W 0.0000 0.0238(5) 0.0000 0.021(2) Uani 1 2 d S
W3 W -0.0479(3) -0.2811(3) -0.2719(6) 0.0241(18) Uani 1 1 d .
W4 W -0.0481(3) -0.0774(3) -0.2722(6) 0.0247(18) Uani 1 1 d .
W5 W 0.1333(3) -0.0773(3) 0.0630(6) 0.0225(18) Uani 1 1 d .
W6 W -0.1330(3) -0.2812(3) -0.0634(6) 0.0228(18) Uani 1 1 d .
W7 W 0.08474(12) -0.1793(6) -0.2090(2) 0.0241(7) Uani 1 1 d .
P1 P 0.0000 -0.182(4) 0.0000 0.008(4) Uani 1 2 d S
Cl2 Cl 0.0000 0.325(4) 0.0000 0.021(5) Uani 1 2 d S
Cl1 Cl -0.1210(8) 0.320(4) -0.7543(15) 0.036(4) Uani 1 1 d .
C1 C 0.357(5) 0.040(7) 0.162(8) 0.02(3) Uani 1 1 d D
C2 C 0.352(4) -0.012(6) 0.054(8) 0.02(3) Uani 1 1 d DU
Cu1' Cu -0.0533(18) 0.255(2) -0.611(4) 0.032(10) Uani 0.50 1 d PD
Cu1 Cu -0.108(2) 0.244(2) -0.607(4) 0.042(12) Uani 0.50 1 d P
Cu2 Cu 0.0359(12) 0.408(2) -0.122(2) 0.074(11) Uani 1 1 d .
Cu3 Cu 0.3789(4) -0.1786(19) -0.1651(8) 0.034(2) Uani 1 1 d .
Cu4 Cu 0.0327(11) 0.2252(17) -0.115(2) 0.052(7) Uani 1 1 d .
Cu5 Cu 0.2496(13) 0.0724(17) -0.001(3) 0.031(2) Uani 1 1 d .
Cu6 Cu -0.0586(19) 0.382(3) -0.612(3) 0.037(12) Uani 0.50 1 d P
Cu6' Cu -0.110(3) 0.402(3) -0.612(5) 0.08(2) Uani 0.50 1 d P
N11 N 0.309(5) -0.003(5) -0.041(10) 0.03(3) Uani 1 1 d U
N17 N 0.387(4) -0.062(5) 0.031(6) 0.02(3) Uani 1 1 d .
N18 N 0.312(3) -0.048(5) -0.113(7) 0.018(18) Uani 1 1 d U
N19 N 0.360(4) -0.080(6) -0.077(8) 0.03(3) Uani 1 1 d .
N20 N 0.310(4) 0.087(7) 0.154(8) 0.03(4) Uani 1 1 d .
C20 C 0.404(5) 0.042(8) 0.246(14) 0.04(4) Uani 1 1 d .
H20A H 0.4348 0.0101 0.2450 0.045 Uiso 1 1 calc R
C21 C 0.408(4) 0.096(6) 0.345(9) 0.02(3) Uiso 1 1 d .
H21A H 0.4401 0.0980 0.4097 0.030 Uiso 1 1 calc R
C22 C 0.362(5) 0.143(7) 0.337(9) 0.02(3) Uani 1 1 d .
H22A H 0.3617 0.1773 0.3975 0.026 Uiso 1 1 calc R
C23 C 0.316(6) 0.139(6) 0.236(11) 0.02(3) Uani 1 1 d .
H23A H 0.2865 0.1759 0.2277 0.028 Uiso 1 1 calc R
O1 O 0.0000 -0.474(8) 0.0000 0.03(4) Uani 1 2 d SU
O2 O -0.083(4) -0.372(5) -0.020(8) 0.04(2) Uani 1 1 d U
O3 O -0.019(3) -0.373(4) -0.178(6) 0.026(18) Uani 1 1 d U
O4 O -0.069(3) -0.177(8) -0.320(8) 0.07(3) Uani 1 1 d .
O5 O -0.062(3) -0.182(14) 0.016(7) 0.011(19) Uani 0.50 1 d P
O6 O 0.125(3) -0.180(8) -0.307(6) 0.051(19) Uani 1 1 d .
O7 O 0.0000 0.126(9) 0.0000 0.04(4) Uiso 1 2 d S
O8 O -0.199(5) -0.329(6) -0.081(9) 0.03(2) Uani 1 1 d .
O9 O -0.077(5) -0.033(6) -0.404(10) 0.05(3) Uani 1 1 d .
O10 O -0.003(3) -0.189(7) -0.129(6) 0.005(19) Uiso 0.50 1 d P
O11 O 0.194(4) -0.028(8) 0.103(10) 0.03(3) Uani 1 1 d .
O12 O -0.030(6) -0.244(8) -0.053(12) 0.00(3) Uani 0.50 1 d P
O13 O -0.064(4) -0.336(6) -0.397(9) 0.04(2) Uani 1 1 d U
O14 O 0.117(4) -0.060(5) 0.217(9) 0.03(2) Uani 1 1 d U
O15 O -0.108(4) -0.272(5) -0.198(8) 0.04(2) Uani 1 1 d .
O16 O 0.133(5) -0.255(6) -0.093(9) 0.05(3) Uani 1 1 d .
O17 O 0.157(3) -0.181(9) 0.103(5) 0.055(16) Uani 1 1 d U
O18 O 0.112(4) -0.104(5) -0.098(8) 0.03(2) Uani 1 1 d U
O19 O 0.029(3) -0.105(4) -0.255(7) 0.026(17) Uani 1 1 d U
O20 O -0.073(4) -0.008(5) -0.002(7) 0.03(2) Uani 1 1 d U
O21 O -0.012(3) -0.012(4) -0.148(6) 0.022(16) Uani 1 1 d U
O22 O 0.026(5) -0.258(6) -0.299(9) 0.05(3) Uani 1 1 d U
C13 C -0.234(3) 0.481(5) -0.633(6) 0.06(4) Uani 1 1 d G
H13A H -0.2466 0.4598 -0.7076 0.071 Uiso 1 1 calc R
C10 C -0.268(3) 0.532(6) -0.591(8) 0.09(6) Uani 1 1 d G
H10A H -0.3049 0.5446 -0.6384 0.105 Uiso 1 1 calc R
C12 C -0.249(4) 0.565(7) -0.479(8) 0.10(7) Uani 1 1 d G
H12A H -0.2721 0.5986 -0.4514 0.126 Uiso 1 1 calc R
C14 C -0.194(4) 0.546(6) -0.408(6) 0.08(5) Uani 1 1 d G
H14A H -0.1812 0.5679 -0.3335 0.095 Uiso 1 1 calc R
C15 C -0.159(2) 0.495(5) -0.450(5) 0.04(3) Uani 1 1 d G
N16 N -0.179(3) 0.463(4) -0.562(6) 0.05(3) Uani 1 1 d G
C11 C 0.088(3) 0.087(5) -0.258(8) 0.02(3) Uani 1 1 d G
H11A H 0.0533 0.1115 -0.2622 0.027 Uiso 1 1 calc R
C18 C 0.134(4) 0.095(5) -0.157(7) 0.02(4) Uani 1 1 d G
N2 N 0.186(3) 0.058(5) -0.151(6) 0.02(3) Uiso 1 1 d G
C9 C 0.193(3) 0.014(5) -0.246(8) 0.03(4) Uani 1 1 d G
H9A H 0.2274 -0.0106 -0.2416 0.031 Uiso 1 1 calc R
C7 C 0.147(4) 0.006(6) -0.346(7) 0.04(5) Uani 1 1 d G
H7A H 0.1511 -0.0237 -0.4096 0.050 Uiso 1 1 calc R
C8 C 0.095(3) 0.043(6) -0.353(7) 0.05(5) Uani 1 1 d GU
H8A H 0.0641 0.0374 -0.4199 0.056 Uiso 1 1 calc R
N7 N 0.3090(19) -0.191(5) -0.343(4) 0.05(3) Uani 1 1 d G
C17 C 0.252(2) -0.167(5) -0.363(5) 0.02(2) Uani 1 1 d GU
H17A H 0.2388 -0.1469 -0.3014 0.029 Uiso 1 1 calc R
C16 C 0.2150(19) -0.172(6) -0.477(5) 0.05(3) Uani 1 1 d G
H16A H 0.1770 -0.1557 -0.4902 0.062 Uiso 1 1 calc R
C3 C 0.235(3) -0.202(7) -0.569(4) 0.12(7) Uiso 1 1 d G
H3A H 0.2101 -0.2051 -0.6448 0.141 Uiso 1 1 calc R
C4 C 0.292(3) -0.226(5) -0.549(4) 0.08(5) Uani 1 1 d GD
H4A H 0.3051 -0.2457 -0.6106 0.099 Uiso 1 1 calc R
C6 C 0.329(2) -0.221(5) -0.436(5) 0.03(2) Uani 1 1 d G
N1 N 0.198(3) 0.147(4) 0.022(5) 0.02(3) Uani 1 1 d G
N3 N 0.195(3) 0.205(4) 0.103(6) 0.05(4) Uani 1 1 d GU
N4 N 0.139(3) 0.237(4) 0.071(5) 0.02(3) Uani 1 1 d GU
N5 N 0.107(2) 0.198(3) -0.031(4) 0.02(3) Uani 1 1 d GU
C19 C 0.144(2) 0.142(4) -0.062(5) 0.02(3) Uani 1 1 d GU
N13 N -0.0245(17) 0.246(3) -0.268(3) 0.11(7) Uani 1 1 d G
N12 N -0.080(2) 0.265(4) -0.278(4) 0.033(19) Uani 1 1 d GU
C24 C -0.108(2) 0.258(4) -0.393(4) 0.03(2) Uani 1 1 d G
N14 N -0.070(2) 0.220(5) -0.451(4) 0.06(5) Uani 1 1 d G
N15 N -0.022(4) 0.217(6) -0.371(8) 0.02(2) Uani 1 1 d U
N9 N -0.064(3) 0.425(5) -0.446(6) 0.05(4) Uani 1 1 d GU
C5 C -0.101(3) 0.468(4) -0.389(5) 0.03(2) Uani 1 1 d G
N6 N -0.077(3) 0.473(5) -0.272(5) 0.05(2) Uani 1 1 d G
N8 N -0.022(3) 0.436(5) -0.265(6) 0.05(3) Uani 1 1 d G
N10 N -0.017(3) 0.410(5) -0.365(7) 0.03(3) Uani 1 1 d G
O23 O -0.032(9) -0.100(10) -0.066(17) 0.02(4) Uani 0.50 1 d PU

loop_
_atom_site_aniso_label
_atom_site_aniso_U_11
_atom_site_aniso_U_22
_atom_site_aniso_U_33
_atom_site_aniso_U_23
_atom_site_aniso_U_13
_atom_site_aniso_U_12
W1 0.022(5) 0.018(5) 0.030(6) 0.000 0.011(5) 0.000
W2 0.023(5) 0.013(5) 0.029(6) 0.000 0.013(5) 0.000
W3 0.024(4) 0.030(4) 0.016(4) -0.009(3) 0.003(3) -0.005(3)
W4 0.025(4) 0.034(4) 0.014(4) 0.008(3) 0.002(3) 0.002(3)
W5 0.015(4) 0.027(4) 0.023(4) 0.003(3) 0.001(3) -0.007(3)
W6 0.019(4) 0.023(4) 0.024(4) 0.002(3) 0.001(3) -0.007(3)
W7 0.0293(15) 0.0263(15) 0.0225(14) 0.000(4) 0.0168(11) 0.002(5)
P1 0.009(10) 0.006(12) 0.008(9) 0.000 0.002(7) 0.000
Cl2 0.026(11) 0.015(14) 0.026(11) 0.000 0.012(9) 0.000
Cl1 0.039(10) 0.041(11) 0.024(8) 0.00(3) 0.002(7) -0.01(3)
C1 0.00(4) 0.05(7) 0.00(5) 0.00(5) 0.00(4) 0.00(4)
C2 0.02(4) 0.01(4) 0.02(4) 0.00(3) 0.00(3) 0.00(3)
Cu1' 0.03(2) 0.03(2) 0.04(2) -0.016(17) 0.012(17) -0.002(16)
Cu1 0.06(3) 0.04(2) 0.02(2) -0.004(17) 0.010(19) 0.02(2)
Cu2 0.033(13) 0.14(3) 0.033(13) 0.037(14) -0.013(10) -0.049(15)
Cu3 0.028(5) 0.051(6) 0.027(5) -0.007(14) 0.014(4) -0.001(15)
Cu4 0.020(11) 0.086(17) 0.042(13) -0.032(11) -0.005(9) 0.019(10)
Cu5 0.025(4) 0.027(5) 0.032(5) -0.005(4) -0.011(4) 0.005(4)
Cu6 0.02(2) 0.07(3) 0.014(19) -0.003(18) 0.001(15) -0.02(2)
Cu6' 0.14(6) 0.06(3) 0.03(3) -0.03(2) 0.01(3) 0.02(3)
N11 0.03(4) 0.01(4) 0.04(4) 0.00(3) 0.00(3) 0.00(3)
N17 0.01(4) 0.04(6) 0.01(4) 0.01(4) 0.00(3) 0.01(4)
N18 0.02(3) 0.02(3) 0.02(3) 0.00(3) 0.01(3) -0.01(3)
N19 0.02(5) 0.03(5) 0.02(5) 0.01(4) -0.01(4) 0.02(4)
N20 0.03(5) 0.04(6) 0.02(5) -0.01(3) -0.01(3) -0.01(4)
C20 0.02(6) 0.04(7) 0.05(8) -0.03(6) -0.02(5) 0.00(5)
C22 0.01(5) 0.03(7) 0.01(6) 0.00(5) 0.00(4) 0.00(5)
C23 0.05(7) 0.00(5) 0.03(6) -0.01(4) 0.04(6) 0.00(4)
O1 0.05(5) 0.02(5) 0.05(5) 0.000 0.03(4) 0.000
O2 0.03(4) 0.05(4) 0.03(4) 0.02(3) 0.02(3) 0.01(3)
O3 0.03(3) 0.04(4) 0.01(3) 0.00(3) 0.01(2) 0.01(3)
O4 0.03(3) 0.03(4) 0.14(7) -0.04(8) 0.01(4) 0.01(7)
O5 0.01(4) 0.02(5) 0.01(4) -0.01(10) 0.01(3) -0.01(10)
O6 0.05(4) 0.06(4) 0.06(4) 0.04(7) 0.04(3) -0.01(8)
O8 0.03(5) 0.03(4) 0.03(6) 0.01(4) 0.00(4) 0.00(4)
O9 0.05(6) 0.05(6) 0.03(5) 0.02(4) -0.01(4) -0.04(5)
O11 0.02(4) 0.07(7) 0.02(4) 0.01(4) 0.01(3) -0.02(4)
O12 0.00(6) 0.01(6) 0.00(6) 0.01(5) 0.00(4) 0.01(5)
O13 0.03(4) 0.04(4) 0.03(4) -0.01(3) -0.01(3) 0.01(3)
O14 0.03(4) 0.04(4) 0.04(4) 0.00(3) 0.02(3) 0.00(3)
O15 0.02(4) 0.06(6) 0.03(4) 0.02(4) 0.01(3) 0.04(4)
O16 0.06(7) 0.04(5) 0.03(5) -0.01(4) -0.01(5) -0.02(5)
O17 0.09(4) 0.03(3) 0.03(2) -0.01(4) 0.00(3) 0.00(5)
O18 0.05(4) 0.02(3) 0.02(3) -0.01(3) -0.01(3) 0.00(3)
O19 0.01(3) 0.01(3) 0.05(4) 0.00(3) 0.00(3) 0.00(2)
O20 0.03(3) 0.04(4) 0.02(3) -0.01(3) 0.01(3) -0.01(3)
O21 0.02(3) 0.03(3) 0.02(3) 0.00(2) 0.01(2) -0.01(3)
O22 0.04(4) 0.04(4) 0.06(5) -0.01(3) 0.01(4) -0.01(3)
C13 0.05(8) 0.05(7) 0.07(9) 0.00(6) -0.01(7) 0.02(6)
C10 0.02(7) 0.13(16) 0.11(14) 0.06(12) 0.00(8) -0.01(9)
C12 0.02(6) 0.15(17) 0.1(2) 0.00(15) 0.01(9) 0.02(8)
C14 0.03(7) 0.15(15) 0.04(7) 0.02(8) 0.00(6) 0.06(9)
C15 0.03(5) 0.07(7) 0.02(5) 0.01(5) 0.01(4) 0.00(5)
N16 0.03(5) 0.06(7) 0.04(5) -0.01(5) -0.02(4) 0.01(5)
C11 0.02(6) 0.04(7) 0.00(5) 0.00(4) -0.01(4) -0.03(5)
C18 0.03(8) 0.01(5) 0.03(8) 0.01(5) 0.02(6) 0.00(5)
C9 0.01(5) 0.01(5) 0.04(7) 0.02(5) -0.02(5) -0.01(4)
C7 0.05(9) 0.04(8) 0.04(9) -0.01(7) 0.01(7) -0.02(7)
C8 0.04(6) 0.05(7) 0.04(6) 0.00(4) -0.01(4) 0.00(4)
N7 0.01(3) 0.11(10) 0.02(3) -0.04(6) 0.01(3) 0.00(6)
C17 0.03(3) 0.01(5) 0.03(3) 0.01(3) 0.01(3) 0.00(3)
C16 0.04(5) 0.08(9) 0.05(5) 0.00(9) 0.02(4) 0.03(9)
C4 0.07(9) 0.15(15) 0.02(6) -0.01(7) 0.00(6) -0.04(9)
C6 0.02(4) 0.05(6) 0.01(4) 0.00(4) 0.01(3) 0.01(4)
N1 0.00(4) 0.06(7) 0.00(3) 0.00(4) 0.00(3) 0.01(4)
N3 0.05(5) 0.04(5) 0.05(5) 0.00(4) -0.01(4) -0.01(4)
N4 0.02(4) 0.01(4) 0.02(4) 0.00(3) 0.00(3) 0.00(3)
N5 0.02(4) 0.02(5) 0.03(5) 0.00(3) 0.00(3) -0.01(3)
C19 0.01(4) 0.02(4) 0.02(4) 0.01(3) 0.00(3) -0.01(3)
N13 0.04(7) 0.3(2) 0.02(6) -0.03(8) 0.00(5) 0.09(10)
N12 0.03(3) 0.05(4) 0.02(3) 0.01(3) 0.00(3) 0.01(3)
C24 0.02(5) 0.05(6) 0.01(4) 0.00(4) 0.00(4) 0.00(4)
N14 0.01(5) 0.15(13) 0.00(4) -0.02(5) -0.01(3) 0.05(6)
N15 0.02(3) 0.02(3) 0.02(3) -0.01(2) 0.00(3) 0.01(2)
N9 0.05(5) 0.07(5) 0.06(6) 0.00(4) 0.02(4) 0.03(4)
C5 0.03(5) 0.06(6) 0.00(4) 0.01(4) 0.01(4) 0.01(5)
N6 0.04(5) 0.08(7) 0.02(4) -0.01(4) 0.00(4) -0.03(5)
N8 0.02(5) 0.12(11) 0.02(5) 0.01(5) 0.01(4) 0.00(6)
N10 0.01(5) 0.04(6) 0.05(7) 0.01(5) 0.00(4) 0.01(4)
O23 0.02(6) 0.03(6) 0.02(6) 0.00(4) 0.00(4) 0.01(4)

loop_
_atom_type_symbol
_atom_type_description
_atom_type_scat_dispersion_real
_atom_type_scat_dispersion_imag
_atom_type_scat_source
C C 0.0033 0.0016 'International Tables Vol C Tables 4.2.6.8 and 6.1.1.4'
H H 0.0000 0.0000 'International Tables Vol C Tables 4.2.6.8 and 6.1.1.4'
N N 0.0061 0.0033 'International Tables Vol C Tables 4.2.6.8 and 6.1.1.4'
O O 0.0106 0.0060 'International Tables Vol C Tables 4.2.6.8 and 6.1.1.4'
P P 0.1023 0.0942 'International Tables Vol C Tables 4.2.6.8 and 6.1.1.4'
Cu Cu 0.3201 1.2651 'International Tables Vol C Tables 4.2.6.8 and 6.1.1.4'
W W -0.8490 6.8722 'International Tables Vol C Tables 4.2.6.8 and 6.1.1.4'
Cl Cl 0.1484 0.1585 'International Tables Vol C Tables 4.2.6.8 and 6.1.1.4'

loop_
_geom_angle_atom_site_label_1
_geom_angle_atom_site_label_2
_geom_angle_atom_site_label_3
_geom_angle
_geom_angle_site_symmetry_1
_geom_angle_site_symmetry_3
O1 W1 O2 96(3) . .
O1 W1 O2 96(3) . 2
O2 W1 O2 169(6) . 2
O1 W1 O3 95(2) . 2
O2 W1 O3 94(3) . 2
O2 W1 O3 85(3) 2 2
O1 W1 O3 95(2) . .
O2 W1 O3 85(3) . .
O2 W1 O3 94(3) 2 .
O3 W1 O3 170(4) 2 .
O21 W2 O21 139(4) . 2
O21 W2 O7 110(2) . .
O21 W2 O7 110(2) 2 .
O21 W2 O20 88(3) . .
O21 W2 O20 80(3) 2 .
O7 W2 O20 107(3) . .
O21 W2 O20 80(3) . 2
O21 W2 O20 88(3) 2 2
O7 W2 O20 107(3) . 2
O20 W2 O20 145(6) . 2
O21 W2 O23 53(5) . .
O21 W2 O23 88(5) 2 .
O7 W2 O23 157(5) . .
O20 W2 O23 60(6) . .
O20 W2 O23 87(6) 2 .
O21 W2 O23 88(5) . 2
O21 W2 O23 53(5) 2 2
O7 W2 O23 157(5) . 2
O20 W2 O23 87(6) . 2
O20 W2 O23 60(6) 2 2
O23 W2 O23 47(9) . 2
O13 W3 O22 89(5) . .
O13 W3 O15 114(5) . .
O22 W3 O15 156(4) . .
O13 W3 O4 107(4) . .
O22 W3 O4 87(4) . .
O15 W3 O4 82(4) . .
O13 W3 O3 90(4) . .
O22 W3 O3 94(4) . .
O15 W3 O3 91(3) . .
O4 W3 O3 163(3) . .
O13 W3 O10 161(4) . .
O22 W3 O10 73(3) . .
O15 W3 O10 83(4) . .
O4 W3 O10 67(3) . .
O3 W3 O10 98(3) . .
O9 W4 O21 115(4) . .
O9 W4 O4 98(5) . .
O21 W4 O4 147(4) . .
O9 W4 O19 112(5) . .
O21 W4 O19 80(3) . .
O4 W4 O19 89(3) . .
O9 W4 O14 93(5) . 2
O21 W4 O14 85(4) . 2
O4 W4 O14 93(4) . 2
O19 W4 O14 155(4) . 2
O9 W4 O23 157(6) . .
O21 W4 O23 53(5) . .
O4 W4 O23 96(6) . .
O19 W4 O23 87(6) . .
O14 W4 O23 68(6) 2 .
O11 W5 O17 103(5) . .
O11 W5 O20 108(5) . 2
O17 W5 O20 149(4) . 2
O11 W5 O18 113(5) . .
O17 W5 O18 90(3) . .
O20 W5 O18 79(4) 2 .
O11 W5 O14 92(5) . .
O17 W5 O14 92(3) . .
O20 W5 O14 86(4) 2 .
O18 W5 O14 153(4) . .
O11 W5 O23 152(6) . 2
O17 W5 O23 94(5) . 2
O20 W5 O23 57(5) 2 2
O18 W5 O23 88(5) . 2
O14 W5 O23 65(5) . 2
O8 W6 O16 90(5) . 2
O8 W6 O15 116(5) . .
O16 W6 O15 153(5) 2 .
O8 W6 O17 102(4) . 2
O16 W6 O17 86(4) 2 2
O15 W6 O17 81(3) . 2
O8 W6 O2 97(4) . .
O16 W6 O2 96(4) 2 .
O15 W6 O2 89(3) . .
O17 W6 O2 161(4) 2 .
O8 W6 O5 154(4) . .
O16 W6 O5 69(4) 2 .
O15 W6 O5 85(4) . .
O17 W6 O5 64(5) 2 .
O2 W6 O5 99(5) . .
O6 W7 O19 108(5) . .
O6 W7 O18 109(5) . .
O19 W7 O18 78(4) . .
O6 W7 O16 97(5) . .
O19 W7 O16 154(4) . .
O18 W7 O16 87(3) . .
O6 W7 O22 95(5) . .
O19 W7 O22 88(3) . .
O18 W7 O22 156(4) . .
O16 W7 O22 96(4) . .
O6 W7 O5 158(3) . 2
O19 W7 O5 88(5) . 2
O18 W7 O5 59(6) . 2
O16 W7 O5 66(5) . 2
O22 W7 O5 100(5) . 2
O6 W7 O10 159(3) . .
O19 W7 O10 63(3) . .
O18 W7 O10 88(4) . .
O16 W7 O10 96(4) . .
O22 W7 O10 67(4) . .
O5 W7 O10 42(2) 2 .
O12 P1 O12 74(10) . 2
O12 P1 O10 106(8) . 2
O12 P1 O10 66(7) 2 2
O12 P1 O10 66(7) . .
O12 P1 O10 106(8) 2 .
O10 P1 O10 170(10) 2 .
O12 P1 O5 69(10) . .
O12 P1 O5 111(10) 2 .
O10 P1 O5 71(4) 2 .
O10 P1 O5 109(4) . .
O12 P1 O5 111(10) . 2
O12 P1 O5 69(10) 2 2
O10 P1 O5 109(4) 2 2
O10 P1 O5 71(4) . 2
O5 P1 O5 179(10) . 2
O12 P1 O23 175(10) . 2
O12 P1 O23 110(5) 2 2
O10 P1 O23 73(8) 2 2
O10 P1 O23 115(9) . 2
O5 P1 O23 106(10) . 2
O5 P1 O23 74(10) 2 2
O12 P1 O23 110(5) . .
O12 P1 O23 175(10) 2 .
O10 P1 O23 115(9) 2 .
O10 P1 O23 73(8) . .
O5 P1 O23 74(10) . .
O5 P1 O23 106(10) 2 .
O23 P1 O23 66(10) 2 .
Cu2 Cl2 Cu2 104(3) . 2
Cu2 Cl2 Cu4 173(3) . 2
Cu2 Cl2 Cu4 83.5(7) 2 2
Cu2 Cl2 Cu4 83.5(7) . .
Cu2 Cl2 Cu4 173(3) 2 .
Cu4 Cl2 Cu4 89(3) 2 .
Cu1 Cl1 Cu6' 80.3(13) . .
Cu1 Cl1 Cu6 76.9(19) . .
Cu6' Cl1 Cu6 34(2) . .
Cu1 Cl1 Cu1' 34.7(17) . .
Cu6' Cl1 Cu1' 81(2) . .
Cu6 Cl1 Cu1' 59.0(10) . .
C20 C1 N20 125(9) . .
C20 C1 C2 121(10) . .
N20 C1 C2 114(8) . .
N17 C2 N11 109(8) . .
N17 C2 C1 131(9) . .
N11 C2 C1 120(9) . .
N17 C2 N19 40(5) . .
N11 C2 N19 69(6) . .
C1 C2 N19 171(8) . .
Cu1 Cu1' N15 152(4) . 2_554
Cu1 Cu1' N14 61(3) . .
N15 Cu1' N14 113(4) 2_554 .
Cu1 Cu1' Cu6 95(4) . .
N15 Cu1' Cu6 113(4) 2_554 .
N14 Cu1' Cu6 106(3) . .
Cu1 Cu1' Cl1 65(3) . .
N15 Cu1' Cl1 125(3) 2_554 .
N14 Cu1' Cl1 122(2) . .
Cu6 Cu1' Cl1 59(2) . .
Cu1 Cu1' Cu6' 71(3) . .
N15 Cu1' Cu6' 137(4) 2_554 .
N14 Cu1' Cu6' 94(3) . .
Cu6 Cu1' Cu6' 25(2) . .
Cl1 Cu1' Cu6' 47.4(18) . .
Cu1' Cu1 N14 81(4) . .
Cu1' Cu1 Cl1 80(3) . .
N14 Cu1 Cl1 150(4) . .
Cu1' Cu1 C24 106(3) . .
N14 Cu1 C24 34.0(12) . .
Cl1 Cu1 C24 135(3) . .
Cu1' Cu1 Cu6 55(3) . .
N14 Cu1 Cu6 97(3) . .
Cl1 Cu1 Cu6 53.0(17) . .
C24 Cu1 Cu6 93(2) . .
Cu1' Cu1 Cu6' 82(4) . .
N14 Cu1 Cu6' 104(4) . .
Cl1 Cu1 Cu6' 50(2) . .
C24 Cu1 Cu6' 85(2) . .
Cu6 Cu1 Cu6' 27.1(18) . .
N8 Cu2 N17 141(4) . 4
N8 Cu2 Cl2 112(3) . .
N17 Cu2 Cl2 106(3) 4 .
N4 Cu3 N12 102(10) 4_545 3_545
N4 Cu3 N19 104(10) 4_545 .
N12 Cu3 N19 153(10) 3_545 .
N4 Cu3 N7 103(5) 4_545 .
N12 Cu3 N7 75(4) 3_545 .
N19 Cu3 N7 108(3) . .
N5 Cu4 N13 150(3) . .
N5 Cu4 O7 86.2(19) . .
N13 Cu4 O7 112.3(18) . .
N5 Cu4 Cl2 107.0(18) . .
N13 Cu4 Cl2 96.9(16) . .
O7 Cu4 Cl2 90(3) . .
N1 Cu5 N20 98(4) . .
N1 Cu5 N2 80(3) . .
N20 Cu5 N2 177(6) . .
N1 Cu5 N11 174(5) . .
N20 Cu5 N11 84(4) . .
N2 Cu5 N11 98(4) . .
Cu6' Cu6 N10 149(9) . 2_554
Cu6' Cu6 N9 67(4) . .
N10 Cu6 N9 108(7) 2_554 .
Cu6' Cu6 Cl1 71(3) . .
N10 Cu6 Cl1 119(6) 2_554 .
N9 Cu6 Cl1 132(3) . .
Cu6' Cu6 Cu1' 109(4) . .
N10 Cu6 Cu1' 101(8) 2_554 .
N9 Cu6 Cu1' 111(4) . .
Cl1 Cu6 Cu1' 62(2) . .
Cu6' Cu6 Cu1 79(3) . .
N10 Cu6 Cu1 130(8) 2_554 .
N9 Cu6 Cu1 100(3) . .
Cl1 Cu6 Cu1 50.1(18) . .
Cu1' Cu6 Cu1 29.4(16) . .
Cu6 Cu6' N9 76(4) . .
Cu6 Cu6' Cl1 75(3) . .
N9 Cu6' Cl1 143(4) . .
Cu6 Cu6' N16 159(5) . .
N9 Cu6' N16 85(3) . .
Cl1 Cu6' N16 126(4) . .
Cu6 Cu6' Cu1 74(4) . .
N9 Cu6' Cu1 100(4) . .
Cl1 Cu6' Cu1 49.3(19) . .
N16 Cu6' Cu1 120(4) . .
Cu6 Cu6' Cu1' 47(3) . .
N9 Cu6' Cu1' 92(3) . .
Cl1 Cu6' Cu1' 51.6(17) . .
N16 Cu6' Cu1' 145(4) . .
Cu1 Cu6' Cu1' 27.1(14) . .
N18 N11 C2 110(8) . .
N18 N11 Cu5 139(8) . .
C2 N11 Cu5 109(7) . .
C2 N17 N19 100(7) . .
C2 N17 Cu2 130(7) . 4_545
N19 N17 Cu2 129(7) . 4_545
N11 N18 N19 106(8) . .
N18 N19 N17 114(9) . .
N18 N19 C2 74(6) . .
N17 N19 C2 40(5) . .
N18 N19 Cu3 120(7) . .
N17 N19 Cu3 123(7) . .
C2 N19 Cu3 160(6) . .
C23 N20 C1 116(8) . .
C23 N20 Cu5 131(9) . .
C1 N20 Cu5 112(7) . .
C1 C20 C21 119(10) . .
C22 C21 C20 117(9) . .
C21 C22 C23 119(9) . .
N20 C23 C22 123(10) . .
W6 O2 W1 130(5) . .
W3 O3 W1 127(4) . .
W4 O4 W3 140(4) . .
P1 O5 O12 50(7) . .
P1 O5 O10 53(3) . 2
O12 O5 O10 83(8) . 2
P1 O5 W6 123(10) . .
O12 O5 W6 73(9) . .
O10 O5 W6 129(10) 2 .
P1 O5 W7 124(4) . 2
O12 O5 W7 134(10) . 2
O10 O5 W7 71(4) 2 2
W6 O5 W7 94(5) . 2
W2 O7 Cu4 135(3) . 2
W2 O7 Cu4 135(3) . .
Cu4 O7 Cu4 90(5) 2 .
P1 O10 O12 53(6) . .
P1 O10 O5 56(3) . 2
O12 O10 O5 92(8) . 2
P1 O10 W3 132(6) . .
O12 O10 W3 79(7) . .
O5 O10 W3 137(9) 2 .
P1 O10 W7 123(4) . .
O12 O10 W7 140(7) . .
O5 O10 W7 67(3) 2 .
W3 O10 W7 93(3) . .
P1 O12 O12 53(5) . 2
P1 O12 O10 61(7) . .
O12 O12 O10 91(10) 2 .
P1 O12 O5 61(7) . .
O12 O12 O5 94(9) 2 .
O10 O12 O5 100(10) . .
W4 O14 W5 132(5) 2 .
W6 O15 W3 148(5) . .
W6 O16 W7 132(6) 2 .
W5 O17 W6 140(4) . 2
W7 O18 W5 146(5) . .
W7 O19 W4 147(5) . .
W2 O20 W5 147(5) . 2
W2 O21 W4 153(4) . .
W3 O22 W7 127(5) . .
C10 C13 N16 120.0 . .
C12 C10 C13 120.0 . .
C10 C12 C14 120.0 . .
C15 C14 C12 120.0 . .
C14 C15 N16 120.0 . .
C14 C15 C5 128(5) . .
N16 C15 C5 112(5) . .
C15 N16 C13 120.0 . .
C15 N16 Cu6' 111(4) . .
C13 N16 Cu6' 128(4) . .
C18 C11 C8 120.0 . .
C19 C18 N2 106(6) . .
C19 C18 C11 133(6) . .
N2 C18 C11 120.0 . .
C18 N2 C9 120.0 . .
C18 N2 Cu5 117(5) . .
C9 N2 Cu5 123(5) . .
N2 C9 C7 120.0 . .
C8 C7 C9 120.0 . .
C7 C8 C11 120.0 . .
C17 N7 C6 120.0 . .
C17 N7 Cu3 125(3) . .
C6 N7 Cu3 115(3) . .
C16 C17 N7 120.0 . .
C3 C16 C17 120.0 . .
C4 C3 C16 120.0 . .
C3 C4 C6 120.0 . .
C4 C6 N7 120.0 . .
C4 C6 C24 129(8) . 3_545
N7 C6 C24 111(8) . 3_545
N3 N1 C19 108.0 . .
N3 N1 Cu5 139(2) . .
C19 N1 Cu5 113(3) . .
N1 N3 N4 108.0 . .
N5 N4 N3 108.0 . .
N5 N4 Cu3 133(2) . 4
N3 N4 Cu3 119(2) . 4
N4 N5 C19 108.0 . .
N4 N5 Cu4 124.0(15) . .
C19 N5 Cu4 127.8(14) . .
C18 C19 N1 122(4) . .
C18 C19 N5 130(4) . .
N1 C19 N5 108.0 . .
N15 N13 N12 107(4) . .
N15 N13 Cu4 125(5) . .
N12 N13 Cu4 123.8(14) . .
N13 N12 C24 106.8 . .
N13 N12 Cu3 133.2(18) . 3_455
C24 N12 Cu3 118.2(14) . 3_455
N12 C24 N14 107.6 . .
N12 C24 C6 120(10) . 3_455
N14 C24 C6 131(10) . 3_455
N12 C24 Cu1 151.1(19) . .
N14 C24 Cu1 47.0(19) . .
C6 C24 Cu1 87(10) 3_455 .
N15 N14 C24 103(5) . .
N15 N14 Cu1 147(7) . .
C24 N14 Cu1 99(2) . .
N15 N14 Cu1' 109(6) . .
C24 N14 Cu1' 125(3) . .
Cu1 N14 Cu1' 39(2) . .
N14 N15 N13 114(8) . .
N14 N15 Cu1' 125(7) . 2_554
N13 N15 Cu1' 103(6) . 2_554
N10 N9 C5 107.0 . .
N10 N9 Cu6' 145(5) . .
C5 N9 Cu6' 107(4) . .
N10 N9 Cu6 110(4) . .
C5 N9 Cu6 143(4) . .
Cu6' N9 Cu6 36(2) . .
N6 C5 N9 110.6 . .
N6 C5 C15 125(5) . .
N9 C5 C15 124(5) . .
C5 N6 N8 99.7 . .
N10 N8 N6 114.6 . .
N10 N8 Cu2 118(5) . .
N6 N8 Cu2 127(5) . .
N8 N10 N9 108.0 . .
N8 N10 Cu6 122(5) . 2_554
N9 N10 Cu6 128(5) . 2_554
P1 O23 W4 123(10) . .
P1 O23 W2 124(10) . .
W4 O23 W2 98(7) . .
P1 O23 W5 117(10) . 2
W4 O23 W5 95(7) . 2
W2 O23 W5 95(7) . 2

loop_
_geom_bond_atom_site_label_1
_geom_bond_atom_site_label_2
_geom_bond_distance
_geom_bond_site_symmetry_2
W1 O1 1.60(13) .
W1 O2 1.96(9) .
W1 O2 1.96(9) 2
W1 O3 2.01(7) 2
W1 O3 2.01(7) .
W2 O21 1.79(7) .
W2 O21 1.79(7) 2
W2 O7 1.78(15) .
W2 O20 1.83(8) .
W2 O20 1.83(8) 2
W2 O23 2.36(19) .
W2 O23 2.36(19) 2
W3 O13 1.70(10) .
W3 O22 1.92(11) .
W3 O15 1.86(9) .
W3 O4 1.93(14) .
W3 O3 1.96(7) .
W3 O10 2.36(9) .
W4 O9 1.70(10) .
W4 O21 1.87(7) .
W4 O4 1.86(13) .
W4 O19 1.88(8) .
W4 O14 1.96(10) 2
W4 O23 2.37(19) .
W5 O11 1.66(11) .
W5 O17 1.91(15) .
W5 O20 1.88(8) 2
W5 O18 1.88(9) .
W5 O14 1.95(10) .
W5 O23 2.5(2) 2
W6 O8 1.76(11) .
W6 O16 1.88(11) 2
W6 O15 1.84(9) .
W6 O17 1.87(14) 2
W6 O2 1.97(9) .
W6 O5 2.44(17) .
W7 O6 1.68(6) .
W7 O19 1.83(7) .
W7 O18 1.84(8) .
W7 O16 2.03(10) .
W7 O22 2.06(10) .
W7 O5 2.45(7) 2
W7 O10 2.52(7) .
P1 O12 1.36(16) .
P1 O12 1.36(16) 2
P1 O10 1.49(7) 2
P1 O10 1.49(7) .
P1 O5 1.55(8) .
P1 O5 1.55(8) 2
P1 O23 1.70(19) 2
P1 O23 1.70(19) .
Cl2 Cu2 2.36(5) .
Cl2 Cu2 2.36(5) 2
Cl2 Cu4 2.45(5) 2
Cl2 Cu4 2.45(5) .
Cl1 Cu1 2.12(6) .
Cl1 Cu6' 2.16(6) .
Cl1 Cu6 2.21(5) .
Cl1 Cu1' 2.30(6) .
C1 C20 1.28(14) .
C1 N20 1.38(13) .
C1 C2 1.53(8) .
C2 N17 1.29(11) .
C2 N11 1.31(12) .
C2 N19 1.99(13) .
Cu1' Cu1 1.33(6) .
Cu1' N15 2.00(11) 2_554
Cu1' N14 2.10(8) .
Cu1' Cu6 2.22(4) .
Cu1' Cu6' 2.90(7) .
Cu1 N14 1.86(6) .
Cu1 C24 2.52(6) .
Cu1 Cu6 2.70(7) .
Cu1 Cu6' 2.76(4) .
Cu2 N8 1.93(7) .
Cu2 N17 1.94(8) 4
Cu3 N4 1.96(15) 4_545
Cu3 N12 2.10(18) 3_545
Cu3 N19 2.11(11) .
Cu3 N7 2.31(4) .
Cu4 N5 1.86(5) .
Cu4 N13 1.98(4) .
Cu4 O7 2.44(11) .
Cu5 N1 1.87(7) .
Cu5 N20 2.02(8) .
Cu5 N2 2.01(6) .
Cu5 N11 2.08(10) .
Cu6 Cu6' 1.28(8) .
Cu6 N10 1.95(18) 2_554
Cu6 N9 2.12(8) .
Cu6' N9 2.01(9) .
Cu6' N16 2.17(9) .
N11 N18 1.18(11) .
N17 N19 1.31(11) .
N17 Cu2 1.94(8) 4_545
N18 N19 1.25(11) .
N20 C23 1.31(12) .
C20 C21 1.47(16) .
C21 C22 1.35(14) .
C22 C23 1.39(15) .
O5 O12 1.7(2) .
O5 O10 1.77(11) 2
O5 W7 2.45(7) 2
O7 Cu4 2.44(11) 2
O10 O12 1.56(17) .
O10 O5 1.77(11) 2
O12 O12 1.6(3) 2
O14 W4 1.96(10) 2
O16 W6 1.88(11) 2
O17 W6 1.87(14) 2
O20 W5 1.88(8) 2
C13 C10 1.3900 .
C13 N16 1.3900 .
C10 C12 1.3900 .
C12 C14 1.3900 .
C14 C15 1.3900 .
C15 N16 1.3900 .
C15 C5 1.48(8) .
C11 C18 1.3900 .
C11 C8 1.3900 .
C18 C19 1.36(8) .
C18 N2 1.3900 .
N2 C9 1.3900 .
C9 C7 1.3900 .
C7 C8 1.3900 .
N7 C17 1.3900 .
N7 C6 1.3900 .
C17 C16 1.3900 .
C16 C3 1.3900 .
C3 C4 1.3900 .
C4 C6 1.3900 .
C6 C24 1.52(18) 3_545
N1 N3 1.409(15) .
N1 C19 1.410(15) .
N3 N4 1.411(15) .
N4 N5 1.409(15) .
N4 Cu3 1.96(6) 4
N5 C19 1.410(15) .
N13 N15 1.31(10) .
N13 N12 1.337(14) .
N12 C24 1.339(14) .
N12 Cu3 2.10(5) 3_455
C24 N14 1.425(15) .
C24 C6 1.5(3) 3_455
N14 N15 1.28(10) .
N15 Cu1' 2.00(11) 2_554
N9 N10 1.30(5) .
N9 C5 1.45(5) .
C5 N6 1.34(5) .
N6 N8 1.44(5) .
N8 N10 1.30(5) .
N10 Cu6 1.95(8) 2_554
O23 W5 2.5(2) 2
